data_4026891
loop_
_publ_author_name
'Gen Onodera'
'Mari Suto'
'Ryo Takeuchi'

_publ_section_title
;
 Iridium-Catalyzed [2+2+2] Cycloaddition of \a,\w-Diynes with Isocyanates
;
_journal_name_full 'Journal of Organic Chemistry'
_journal_page_first 908
_journal_page_last 920
_journal_paper_doi 10.1021/jo202083z
_journal_volume 77
_journal_year 2012
_chemical_absolute_configuration ad
_chemical_formula_moiety 'C21 H23 N O6'
_chemical_formula_sum 'C21 H23 N O6'
_chemical_formula_weight 385.42
_space_group_IT_number 4
_symmetry_cell_setting monoclinic
_symmetry_Int_Tables_number 4
_symmetry_space_group_name_Hall 'P 2yb'
_symmetry_space_group_name_H-M 'P 1 21 1'
_atom_sites_solution_hydrogens geom
_atom_sites_solution_primary direct
_atom_sites_solution_secondary difmap
_cell_angle_alpha 90.0000
_cell_angle_beta 99.302(7)
_cell_angle_gamma 90.0000
_cell_formula_units_Z 4
_cell_length_a 13.9836(3)
_cell_length_b 8.26140(15)
_cell_length_c 17.9670(4)
_cell_measurement_reflns_used 23783
_cell_measurement_temperature 296
_cell_measurement_theta_max 68.22
_cell_measurement_theta_min 3.20
_cell_volume 2048.33(8)
_computing_cell_refinement 'RAPID AUTO'
_computing_data_collection 'RAPID AUTO (Rigaku, ????)'
_computing_data_reduction 'RAPID AUTO'
_computing_molecular_graphics 'CrystalStructure 4.0'
_computing_publication_material 'CrystalStructure 4.0 (Rigaku, 2010)'
_computing_structure_refinement 'SHELXL97 (Sheldrick, 2008)'
_computing_structure_solution 'Il Milione (Burla, et al., 2007)'
_diffrn_ambient_temperature 296
_diffrn_detector_area_resol_mean 10.000
_diffrn_measured_fraction_theta_full 0.996
_diffrn_measured_fraction_theta_max 0.996
_diffrn_measurement_device_type 'Rigaku R-AXIS RAPID'
_diffrn_measurement_method \w
_diffrn_radiation_type 'Cu K\a'
_diffrn_radiation_wavelength 1.54187
_diffrn_reflns_av_R_equivalents 0.0203
_diffrn_reflns_limit_h_max 16
_diffrn_reflns_limit_h_min -16
_diffrn_reflns_limit_k_max 9
_diffrn_reflns_limit_k_min -9
_diffrn_reflns_limit_l_max 21
_diffrn_reflns_limit_l_min -21
_diffrn_reflns_number 24560
_diffrn_reflns_theta_full 68.23
_diffrn_reflns_theta_max 68.23
_diffrn_standards_number 0
_exptl_absorpt_coefficient_mu 0.764
_exptl_absorpt_correction_T_max 0.855
_exptl_absorpt_correction_T_min 0.740
_exptl_absorpt_correction_type multi-scan
_exptl_absorpt_process_details 'ABSCOR (Rigaku, 1995)'
_exptl_crystal_colour colorless
_exptl_crystal_density_diffrn 1.250
_exptl_crystal_description block
_exptl_crystal_F_000 816.00
_exptl_crystal_size_max 0.235
_exptl_crystal_size_mid 0.217
_exptl_crystal_size_min 0.205
_refine_diff_density_max 0.150
_refine_diff_density_min -0.200
_refine_ls_abs_structure_details 'Flack, H. D. (1983), Acta Cryst. A39, 876-881.  3335 Friedel Pairs'
_refine_ls_abs_structure_Flack -0.01(14)
_refine_ls_extinction_method none
_refine_ls_goodness_of_fit_ref 1.041
_refine_ls_hydrogen_treatment constr
_refine_ls_number_parameters 513
_refine_ls_number_reflns 7338
_refine_ls_number_restraints 511
_refine_ls_R_factor_gt 0.0360
_refine_ls_shift/su_max 0.000
_refine_ls_structure_factor_coef Fsqd
_refine_ls_weighting_details 'w = 1/[\s^2^(Fo^2^)+(0.0645P)^2^+0.1353P] where P=(Fo^2^+2Fc^2^)/3'
_refine_ls_weighting_scheme calc
_refine_ls_wR_factor_ref 0.0987
_reflns_number_gt 7036
_reflns_number_total 7338
_reflns_threshold_expression F^2^>2.0\s(F^2^)
_cod_data_source_file jo202083z_si_004.cif
_cod_data_source_block sc0917
_cod_database_code 4026891

loop_
_symmetry_equiv_pos_site_id
_symmetry_equiv_pos_as_xyz
1 +X,+Y,+Z
2 -X,1/2+Y,-Z

loop_
_atom_site_label
_atom_site_type_symbol
_atom_site_fract_x
_atom_site_fract_y
_atom_site_fract_z
_atom_site_U_iso_or_equiv
_atom_site_adp_type
_atom_site_occupancy
_atom_site_symmetry_multiplicity
_atom_site_calc_flag
_atom_site_refinement_flags
O1 O 0.15099(8) 0.51723(15) 0.00063(7) 0.0598(3) Uani 1.0 2 d .
O2 O 0.34176(12) -0.17777(16) 0.24191(8) 0.0764(4) Uani 1.0 2 d .
O3 O 0.36339(13) -0.09012(18) 0.12914(8) 0.0838(4) Uani 1.0 2 d .
O4 O 0.53654(9) 0.0279(2) 0.28127(8) 0.0769(4) Uani 1.0 2 d .
O5 O 0.44397(11) 0.1038(3) 0.36532(7) 0.0810(4) Uani 1.0 2 d .
O6 O 0.06960(11) 0.68685(17) 0.15095(10) 0.0819(4) Uani 1.0 2 d .
O7 O -0.47570(11) 0.4522(3) 0.30373(8) 0.0894(5) Uani 1.0 2 d .
O8 O -0.16885(18) 0.8640(3) 0.60166(10) 0.1109(6) Uani 1.0 2 d .
O9 O -0.1690(3) 0.9213(3) 0.48269(12) 0.1333(8) Uani 1.0 2 d .
O10 O 0.02136(12) 0.7004(3) 0.58816(9) 0.0922(5) Uani 1.0 2 d .
O11 O -0.05187(16) 0.4867(3) 0.62617(10) 0.1119(7) Uani 1.0 2 d .
O12 O -0.28095(12) 0.2726(2) 0.20873(8) 0.0854(5) Uani 1.0 2 d .
N1 N 0.11403(9) 0.39180(15) 0.10558(7) 0.0474(3) Uani 1.0 2 d .
N2 N -0.32287(11) 0.5292(2) 0.29229(8) 0.0616(4) Uani 1.0 2 d .
C1 C 0.17942(11) 0.43572(18) 0.05751(8) 0.0480(3) Uani 1.0 2 d .
C2 C 0.27815(10) 0.38053(18) 0.07880(8) 0.0472(3) Uani 1.0 2 d .
C3 C 0.30184(10) 0.29215(17) 0.14247(8) 0.0448(3) Uani 1.0 2 d .
C4 C 0.39977(11) 0.2266(2) 0.17665(9) 0.0509(4) Uani 1.0 2 d .
C5 C 0.37547(11) 0.09863(19) 0.23360(8) 0.0489(3) Uani 1.0 2 d .
C6 C 0.27929(12) 0.1575(2) 0.25691(9) 0.0537(4) Uani 1.0 2 d .
C7 C 0.23232(11) 0.25129(18) 0.18919(8) 0.0466(3) Uani 1.0 2 d .
C8 C 0.13939(11) 0.30190(18) 0.17091(8) 0.0474(3) Uani 1.0 2 d .
C9 C 0.35996(11) -0.0660(2) 0.19371(9) 0.0530(4) Uani 1.0 2 d .
C10 C 0.32593(19) -0.3403(3) 0.21157(16) 0.0903(7) Uani 1.0 2 d .
C11 C 0.45417(13) 0.0789(2) 0.30203(9) 0.0574(4) Uani 1.0 2 d .
C12 C 0.61678(18) 0.0052(5) 0.34237(16) 0.1065(9) Uani 1.0 2 d .
C13 C 0.34721(12) 0.4306(3) 0.02787(11) 0.0646(5) Uani 1.0 2 d .
C14 C 0.06170(13) 0.2689(3) 0.21766(10) 0.0619(4) Uani 1.0 2 d .
C15 C 0.01697(11) 0.4521(2) 0.08495(9) 0.0498(4) Uani 1.0 2 d .
C16 C -0.00474(12) 0.6076(2) 0.10713(10) 0.0576(4) Uani 1.0 2 d .
C17 C -0.09663(13) 0.6690(3) 0.08375(12) 0.0687(5) Uani 1.0 2 d .
C18 C -0.16503(13) 0.5755(3) 0.03951(13) 0.0762(6) Uani 1.0 2 d .
C19 C -0.14388(13) 0.4209(3) 0.01869(12) 0.0741(5) Uani 1.0 2 d .
C20 C -0.05247(12) 0.3594(3) 0.04138(10) 0.0611(4) Uani 1.0 2 d .
C21 C 0.0534(3) 0.8518(4) 0.1694(2) 0.1080(9) Uani 1.0 2 d .
C22 C -0.39415(15) 0.4878(3) 0.33545(10) 0.0677(5) Uani 1.0 2 d .
C23 C -0.36587(16) 0.4904(3) 0.41685(10) 0.0737(6) Uani 1.0 2 d .
C24 C -0.27390(15) 0.5342(3) 0.44512(10) 0.0693(5) Uani 1.0 2 d .
C25 C -0.22834(17) 0.5475(4) 0.52720(11) 0.0808(6) Uani 1.0 2 d .
C26 C -0.13507(15) 0.6491(3) 0.52506(10) 0.0719(5) Uani 1.0 2 d .
C27 C -0.10808(15) 0.6160(4) 0.44552(10) 0.0781(6) Uani 1.0 2 d .
C28 C -0.20402(14) 0.5759(3) 0.39874(10) 0.0673(5) Uani 1.0 2 d .
C29 C -0.22850(13) 0.5736(3) 0.32272(9) 0.0635(5) Uani 1.0 2 d .
C30 C -0.15882(16) 0.8271(4) 0.53253(12) 0.0789(6) Uani 1.0 2 d .
C31 C -0.1921(4) 1.0315(6) 0.6155(3) 0.1598(17) Uani 1.0 2 d .
C32 C -0.05242(17) 0.6001(3) 0.58640(11) 0.0783(6) Uani 1.0 2 d .
C33 C 0.10628(19) 0.6637(5) 0.64216(16) 0.1051(9) Uani 1.0 2 d .
C34 C -0.4430(2) 0.4486(5) 0.46234(13) 0.1086(11) Uani 1.0 2 d .
C35 C -0.15992(15) 0.6163(4) 0.26996(11) 0.0827(7) Uani 1.0 2 d .
C36 C -0.35286(13) 0.5274(3) 0.21201(10) 0.0629(4) Uani 1.0 2 d .
C37 C -0.33226(13) 0.3932(3) 0.16997(10) 0.0651(5) Uani 1.0 2 d .
C38 C -0.36317(14) 0.3957(4) 0.09224(10) 0.0739(6) Uani 1.0 2 d .
C39 C -0.41257(14) 0.5256(4) 0.05876(11) 0.0796(6) Uani 1.0 2 d .
C40 C -0.43507(15) 0.6553(4) 0.09964(12) 0.0813(6) Uani 1.0 2 d .
C41 C -0.40474(14) 0.6558(3) 0.17711(12) 0.0729(5) Uani 1.0 2 d .
C42 C -0.2640(3) 0.1313(4) 0.16738(17) 0.1166(10) Uani 1.0 2 d .
H4A H 0.4407 0.3115 0.2020 0.0611 Uiso 1.0 2 calc R
H4B H 0.4322 0.1775 0.1385 0.0611 Uiso 1.0 2 calc R
H6A H 0.2393 0.0668 0.2670 0.0644 Uiso 1.0 2 calc R
H6B H 0.2915 0.2261 0.3013 0.0644 Uiso 1.0 2 calc R
H10A H 0.3133 -0.4124 0.2507 0.1083 Uiso 1.0 2 calc R
H10B H 0.3826 -0.3759 0.1924 0.1083 Uiso 1.0 2 calc R
H10C H 0.2714 -0.3401 0.1715 0.1083 Uiso 1.0 2 calc R
H12A H 0.6008 -0.0781 0.3755 0.1278 Uiso 1.0 2 calc R
H12B H 0.6292 0.1046 0.3699 0.1278 Uiso 1.0 2 calc R
H12C H 0.6735 -0.0259 0.3221 0.1278 Uiso 1.0 2 calc R
H13A H 0.4082 0.3770 0.0429 0.0775 Uiso 1.0 2 calc R
H13B H 0.3566 0.5456 0.0310 0.0775 Uiso 1.0 2 calc R
H13C H 0.3213 0.4013 -0.0231 0.0775 Uiso 1.0 2 calc R
H14A H 0.0866 0.1980 0.2585 0.0743 Uiso 1.0 2 calc R
H14B H 0.0073 0.2188 0.1868 0.0743 Uiso 1.0 2 calc R
H14C H 0.0416 0.3690 0.2375 0.0743 Uiso 1.0 2 calc R
H17 H -0.1122 0.7729 0.0978 0.0825 Uiso 1.0 2 calc R
H18 H -0.2266 0.6175 0.0234 0.0915 Uiso 1.0 2 calc R
H19 H -0.1911 0.3585 -0.0105 0.0889 Uiso 1.0 2 calc R
H20 H -0.0375 0.2553 0.0273 0.0734 Uiso 1.0 2 calc R
H21A H 0.0053 0.8566 0.2019 0.1297 Uiso 1.0 2 calc R
H21B H 0.0312 0.9113 0.1240 0.1297 Uiso 1.0 2 calc R
H21C H 0.1128 0.8982 0.1947 0.1297 Uiso 1.0 2 calc R
H25A H -0.2125 0.4415 0.5489 0.0969 Uiso 1.0 2 calc R
H25B H -0.2714 0.6021 0.5563 0.0969 Uiso 1.0 2 calc R
H27A H -0.0795 0.7110 0.4262 0.0937 Uiso 1.0 2 calc R
H27B H -0.0633 0.5260 0.4470 0.0937 Uiso 1.0 2 calc R
H31A H -0.2539 1.0582 0.5866 0.1917 Uiso 1.0 2 calc R
H31B H -0.1432 1.1008 0.6009 0.1917 Uiso 1.0 2 calc R
H31C H -0.1944 1.0461 0.6682 0.1917 Uiso 1.0 2 calc R
H33A H 0.1611 0.7201 0.6287 0.1261 Uiso 1.0 2 calc R
H33B H 0.1182 0.5493 0.6423 0.1261 Uiso 1.0 2 calc R
H33C H 0.0963 0.6974 0.6915 0.1261 Uiso 1.0 2 calc R
H34A H -0.5018 0.4226 0.4291 0.1303 Uiso 1.0 2 calc R
H34B H -0.4540 0.5394 0.4933 0.1303 Uiso 1.0 2 calc R
H34C H -0.4226 0.3571 0.4939 0.1303 Uiso 1.0 2 calc R
H35A H -0.0987 0.6477 0.2985 0.0993 Uiso 1.0 2 calc R
H35B H -0.1861 0.7044 0.2382 0.0993 Uiso 1.0 2 calc R
H35C H -0.1510 0.5241 0.2393 0.0993 Uiso 1.0 2 calc R
H38 H -0.3500 0.3080 0.0630 0.0887 Uiso 1.0 2 calc R
H39 H -0.4314 0.5260 0.0067 0.0955 Uiso 1.0 2 calc R
H40 H -0.4701 0.7419 0.0760 0.0976 Uiso 1.0 2 calc R
H41 H -0.4196 0.7434 0.2057 0.0875 Uiso 1.0 2 calc R
H42A H -0.3249 0.0854 0.1447 0.1399 Uiso 1.0 2 calc R
H42B H -0.2286 0.0536 0.2009 0.1399 Uiso 1.0 2 calc R
H42C H -0.2270 0.1595 0.1287 0.1399 Uiso 1.0 2 calc R

loop_
_atom_site_aniso_label
_atom_site_aniso_U_11
_atom_site_aniso_U_22
_atom_site_aniso_U_33
_atom_site_aniso_U_12
_atom_site_aniso_U_13
_atom_site_aniso_U_23
O1 0.0604(6) 0.0605(7) 0.0580(7) 0.0076(5) 0.0075(5) 0.0162(6)
O2 0.1012(10) 0.0485(7) 0.0821(9) -0.0087(7) 0.0223(8) -0.0051(6)
O3 0.1242(12) 0.0675(9) 0.0589(8) -0.0005(8) 0.0121(8) -0.0170(7)
O4 0.0606(7) 0.0911(10) 0.0710(8) 0.0154(7) -0.0132(6) -0.0083(8)
O5 0.0866(9) 0.1040(11) 0.0478(7) -0.0053(8) -0.0035(6) 0.0066(7)
O6 0.0785(9) 0.0585(8) 0.1058(11) 0.0020(7) 0.0060(8) -0.0252(8)
O7 0.0806(9) 0.1249(14) 0.0630(8) -0.0392(9) 0.0130(7) -0.0217(9)
O8 0.1647(18) 0.0975(13) 0.0762(10) 0.0275(12) 0.0365(11) 0.0022(9)
O9 0.211(3) 0.1029(14) 0.0887(13) 0.0064(16) 0.0335(14) 0.0223(12)
O10 0.0843(10) 0.0971(12) 0.0859(10) -0.0019(9) -0.0144(8) -0.0101(9)
O11 0.1297(15) 0.1198(16) 0.0778(11) -0.0081(13) -0.0084(10) 0.0217(11)
O12 0.1086(11) 0.0850(10) 0.0602(8) 0.0093(9) 0.0061(8) -0.0157(7)
N1 0.0480(6) 0.0449(6) 0.0492(7) 0.0025(5) 0.0076(5) 0.0009(5)
N2 0.0673(8) 0.0733(9) 0.0444(7) -0.0080(7) 0.0100(6) -0.0100(7)
C1 0.0521(8) 0.0421(7) 0.0493(8) 0.0002(6) 0.0068(6) 0.0003(6)
C2 0.0484(7) 0.0436(7) 0.0496(8) -0.0035(6) 0.0079(6) -0.0006(6)
C3 0.0462(7) 0.0415(7) 0.0455(8) -0.0014(6) 0.0040(6) -0.0050(6)
C4 0.0483(8) 0.0505(8) 0.0518(8) -0.0010(6) 0.0015(6) 0.0001(7)
C5 0.0517(8) 0.0483(8) 0.0445(7) 0.0023(6) 0.0009(6) -0.0018(7)
C6 0.0624(9) 0.0542(8) 0.0447(8) 0.0059(7) 0.0096(7) 0.0011(7)
C7 0.0543(8) 0.0424(7) 0.0433(7) 0.0012(6) 0.0078(6) -0.0024(6)
C8 0.0520(8) 0.0445(7) 0.0463(8) 0.0005(6) 0.0095(6) -0.0032(6)
C9 0.0499(8) 0.0514(8) 0.0553(9) 0.0027(7) 0.0019(7) -0.0046(7)
C10 0.0988(16) 0.0502(10) 0.124(2) -0.0110(10) 0.0255(14) -0.0150(12)
C11 0.0654(9) 0.0511(8) 0.0515(9) -0.0022(8) -0.0036(7) 0.0028(7)
C12 0.0760(14) 0.131(3) 0.0980(17) 0.0198(15) -0.0298(13) 0.0000(17)
C13 0.0549(9) 0.0696(11) 0.0715(11) -0.0002(8) 0.0171(8) 0.0150(9)
C14 0.0644(10) 0.0680(10) 0.0571(9) 0.0084(8) 0.0212(8) 0.0077(8)
C15 0.0459(7) 0.0525(8) 0.0515(8) 0.0033(6) 0.0089(6) 0.0030(7)
C16 0.0550(8) 0.0546(9) 0.0654(10) 0.0037(7) 0.0158(7) 0.0014(8)
C17 0.0645(10) 0.0628(10) 0.0844(12) 0.0173(9) 0.0285(9) 0.0163(10)
C18 0.0465(9) 0.0905(14) 0.0929(14) 0.0115(9) 0.0148(9) 0.0316(12)
C19 0.0489(9) 0.0922(14) 0.0786(12) -0.0064(9) 0.0026(8) 0.0053(11)
C20 0.0561(9) 0.0638(10) 0.0636(10) -0.0031(8) 0.0100(8) -0.0029(8)
C21 0.117(2) 0.0685(14) 0.143(3) -0.0034(13) 0.0332(18) -0.0424(15)
C22 0.0772(12) 0.0763(12) 0.0506(9) -0.0203(10) 0.0133(8) -0.0157(8)
C23 0.0876(13) 0.0854(13) 0.0515(9) -0.0260(11) 0.0214(9) -0.0173(9)
C24 0.0864(12) 0.0768(12) 0.0462(9) -0.0142(10) 0.0155(8) -0.0094(8)
C25 0.0942(14) 0.0987(16) 0.0489(10) -0.0218(12) 0.0100(10) -0.0075(10)
C26 0.0781(12) 0.0898(13) 0.0458(9) -0.0098(10) 0.0041(8) -0.0031(9)
C27 0.0731(11) 0.1109(17) 0.0489(9) -0.0076(11) 0.0053(8) -0.0105(11)
C28 0.0707(10) 0.0828(12) 0.0481(9) -0.0059(10) 0.0089(8) -0.0059(9)
C29 0.0653(10) 0.0780(12) 0.0478(9) -0.0041(9) 0.0110(7) -0.0080(8)
C30 0.0842(13) 0.0925(14) 0.0592(11) -0.0060(11) 0.0092(10) 0.0047(10)
C31 0.238(5) 0.116(3) 0.137(3) 0.046(3) 0.063(3) -0.012(3)
C32 0.0970(14) 0.0859(14) 0.0487(10) -0.0009(12) 0.0015(10) -0.0091(10)
C33 0.0897(16) 0.121(3) 0.0928(16) 0.0120(15) -0.0191(13) -0.0233(16)
C34 0.1216(19) 0.151(3) 0.0601(12) -0.0640(19) 0.0345(13) -0.0289(15)
C35 0.0704(11) 0.1244(19) 0.0550(10) -0.0176(12) 0.0150(9) -0.0082(12)
C36 0.0616(9) 0.0800(11) 0.0469(9) -0.0106(9) 0.0083(7) -0.0089(8)
C37 0.0633(9) 0.0827(12) 0.0486(9) -0.0072(9) 0.0072(8) -0.0105(9)
C38 0.0649(10) 0.1076(15) 0.0507(10) -0.0183(11) 0.0134(8) -0.0180(10)
C39 0.0567(10) 0.1318(19) 0.0495(10) -0.0192(12) 0.0061(8) 0.0066(11)
C40 0.0653(11) 0.1125(17) 0.0654(12) -0.0059(11) 0.0083(9) 0.0199(12)
C41 0.0677(10) 0.0835(13) 0.0683(11) -0.0032(10) 0.0136(9) 0.0020(10)
C42 0.163(3) 0.0952(19) 0.0889(17) 0.0270(19) 0.0124(18) -0.0240(15)

loop_
_atom_type_symbol
_atom_type_description
_atom_type_scat_dispersion_real
_atom_type_scat_dispersion_imag
_atom_type_scat_source
C C 0.0181 0.0091
;
International Tables for Crystallography
(1992, Vol. C, Tables 4.2.6.8 and 6.1.1.4)
;
H H 0.0000 0.0000
;
International Tables for Crystallography
(1992, Vol. C, Table 6.1.1.4)
;
N N 0.0311 0.0180
;
International Tables for Crystallography
(1992, Vol. C, Tables 4.2.6.8 and 6.1.1.4)
;
O O 0.0492 0.0322
;
International Tables for Crystallography
(1992, Vol. C, Tables 4.2.6.8 and 6.1.1.4)
;

loop_
_geom_angle_atom_site_label_1
_geom_angle_atom_site_label_2
_geom_angle_atom_site_label_3
_geom_angle
_geom_angle_publ_flag
C9 O2 C10 115.76(17) yes
C11 O4 C12 115.24(17) yes
C16 O6 C21 117.18(18) yes
C30 O8 C31 116.5(3) yes
C32 O10 C33 116.1(2) yes
C37 O12 C42 117.02(18) yes
C1 N1 C8 123.84(13) yes
C1 N1 C15 115.71(13) yes
C8 N1 C15 120.40(14) yes
C22 N2 C29 124.10(15) yes
C22 N2 C36 115.81(15) yes
C29 N2 C36 120.07(16) yes
O1 C1 N1 119.72(14) yes
O1 C1 C2 123.85(15) yes
N1 C1 C2 116.43(13) yes
C1 C2 C3 119.14(14) yes
C1 C2 C13 115.81(13) yes
C3 C2 C13 125.03(14) yes
C2 C3 C4 128.35(14) yes
C2 C3 C7 121.97(13) yes
C4 C3 C7 109.66(13) yes
C3 C4 C5 103.45(13) yes
C4 C5 C6 104.90(13) yes
C4 C5 C9 109.04(13) yes
C4 C5 C11 113.62(13) yes
C6 C5 C9 109.91(13) yes
C6 C5 C11 111.19(13) yes
C9 C5 C11 108.13(13) yes
C5 C6 C7 103.18(13) yes
C3 C7 C6 110.44(13) yes
C3 C7 C8 120.25(14) yes
C6 C7 C8 129.27(15) yes
N1 C8 C7 118.37(15) yes
N1 C8 C14 117.50(14) yes
C7 C8 C14 124.13(14) yes
O2 C9 O3 124.61(17) yes
O2 C9 C5 109.95(14) yes
O3 C9 C5 125.44(16) yes
O4 C11 O5 124.42(16) yes
O4 C11 C5 110.63(14) yes
O5 C11 C5 124.94(17) yes
N1 C15 C16 119.11(14) yes
N1 C15 C20 120.24(15) yes
C16 C15 C20 120.61(15) yes
O6 C16 C15 115.24(15) yes
O6 C16 C17 125.63(17) yes
C15 C16 C17 119.12(16) yes
C16 C17 C18 119.58(19) yes
C17 C18 C19 121.18(18) yes
C18 C19 C20 119.52(19) yes
C15 C20 C19 119.97(19) yes
O7 C22 N2 119.54(17) yes
O7 C22 C23 123.6(2) yes
N2 C22 C23 116.84(17) yes
C22 C23 C24 118.0(2) yes
C22 C23 C34 116.36(19) yes
C24 C23 C34 125.60(18) yes
C23 C24 C25 127.6(2) yes
C23 C24 C28 123.02(17) yes
C25 C24 C28 109.37(18) yes
C24 C25 C26 103.76(17) yes
C25 C26 C27 104.82(17) yes
C25 C26 C30 108.90(19) yes
C25 C26 C32 112.40(19) yes
C27 C26 C30 109.85(19) yes
C27 C26 C32 110.48(18) yes
C30 C26 C32 110.25(18) yes
C26 C27 C28 103.00(17) yes
C24 C28 C27 111.18(16) yes
C24 C28 C29 120.07(18) yes
C27 C28 C29 128.74(19) yes
N2 C29 C28 117.95(18) yes
N2 C29 C35 118.49(15) yes
C28 C29 C35 123.56(17) yes
O8 C30 O9 123.3(3) yes
O8 C30 C26 111.6(2) yes
O9 C30 C26 125.0(3) yes
O10 C32 O11 123.8(2) yes
O10 C32 C26 110.5(2) yes
O11 C32 C26 125.6(3) yes
N2 C36 C37 119.91(17) yes
N2 C36 C41 119.78(19) yes
C37 C36 C41 120.27(18) yes
O12 C37 C36 116.39(16) yes
O12 C37 C38 125.4(2) yes
C36 C37 C38 118.2(2) yes
C37 C38 C39 120.4(3) yes
C38 C39 C40 121.71(19) yes
C39 C40 C41 118.9(3) yes
C36 C41 C40 120.5(3) yes
C3 C4 H4A 111.069 no
C3 C4 H4B 111.073 no
C5 C4 H4A 111.069 no
C5 C4 H4B 111.070 no
H4A C4 H4B 109.041 no
C5 C6 H6A 111.127 no
C5 C6 H6B 111.123 no
C7 C6 H6A 111.129 no
C7 C6 H6B 111.124 no
H6A C6 H6B 109.083 no
O2 C10 H10A 109.475 no
O2 C10 H10B 109.471 no
O2 C10 H10C 109.468 no
H10A C10 H10B 109.472 no
H10A C10 H10C 109.465 no
H10B C10 H10C 109.476 no
O4 C12 H12A 109.472 no
O4 C12 H12B 109.473 no
O4 C12 H12C 109.476 no
H12A C12 H12B 109.469 no
H12A C12 H12C 109.466 no
H12B C12 H12C 109.470 no
C2 C13 H13A 109.475 no
C2 C13 H13B 109.481 no
C2 C13 H13C 109.474 no
H13A C13 H13B 109.470 no
H13A C13 H13C 109.466 no
H13B C13 H13C 109.462 no
C8 C14 H14A 109.472 no
C8 C14 H14B 109.471 no
C8 C14 H14C 109.474 no
H14A C14 H14B 109.472 no
H14A C14 H14C 109.469 no
H14B C14 H14C 109.470 no
C16 C17 H17 120.215 no
C18 C17 H17 120.201 no
C17 C18 H18 119.410 no
C19 C18 H18 119.407 no
C18 C19 H19 120.241 no
C20 C19 H19 120.237 no
C15 C20 H20 120.020 no
C19 C20 H20 120.011 no
O6 C21 H21A 109.475 no
O6 C21 H21B 109.466 no
O6 C21 H21C 109.470 no
H21A C21 H21B 109.477 no
H21A C21 H21C 109.470 no
H21B C21 H21C 109.470 no
C24 C25 H25A 111.004 no
C24 C25 H25B 111.009 no
C26 C25 H25A 111.008 no
C26 C25 H25B 111.005 no
H25A C25 H25B 109.003 no
C26 C27 H27A 111.164 no
C26 C27 H27B 111.164 no
C28 C27 H27A 111.168 no
C28 C27 H27B 111.163 no
H27A C27 H27B 109.096 no
O8 C31 H31A 109.471 no
O8 C31 H31B 109.473 no
O8 C31 H31C 109.469 no
H31A C31 H31B 109.477 no
H31A C31 H31C 109.469 no
H31B C31 H31C 109.469 no
O10 C33 H33A 109.470 no
O10 C33 H33B 109.462 no
O10 C33 H33C 109.470 no
H33A C33 H33B 109.474 no
H33A C33 H33C 109.473 no
H33B C33 H33C 109.479 no
C23 C34 H34A 109.471 no
C23 C34 H34B 109.469 no
C23 C34 H34C 109.469 no
H34A C34 H34B 109.479 no
H34A C34 H34C 109.468 no
H34B C34 H34C 109.472 no
C29 C35 H35A 109.473 no
C29 C35 H35B 109.474 no
C29 C35 H35C 109.474 no
H35A C35 H35B 109.475 no
H35A C35 H35C 109.465 no
H35B C35 H35C 109.466 no
C37 C38 H38 119.783 no
C39 C38 H38 119.792 no
C38 C39 H39 119.145 no
C40 C39 H39 119.147 no
C39 C40 H40 120.567 no
C41 C40 H40 120.581 no
C36 C41 H41 119.755 no
C40 C41 H41 119.741 no
O12 C42 H42A 109.469 no
O12 C42 H42B 109.477 no
O12 C42 H42C 109.467 no
H42A C42 H42B 109.477 no
H42A C42 H42C 109.467 no
H42B C42 H42C 109.469 no

loop_
_geom_bond_atom_site_label_1
_geom_bond_atom_site_label_2
_geom_bond_distance
_geom_bond_publ_flag
O1 C1 1.2347(19) yes
O2 C9 1.318(3) yes
O2 C10 1.453(3) yes
O3 C9 1.186(3) yes
O4 C11 1.335(3) yes
O4 C12 1.450(3) yes
O5 C11 1.187(3) yes
O6 C16 1.366(3) yes
O6 C21 1.429(4) yes
O7 C22 1.225(3) yes
O8 C30 1.308(3) yes
O8 C31 1.452(5) yes
O9 C30 1.177(4) yes
O10 C32 1.320(3) yes
O10 C33 1.439(3) yes
O11 C32 1.178(4) yes
O12 C37 1.353(3) yes
O12 C42 1.424(4) yes
N1 C1 1.403(2) yes
N1 C8 1.3858(19) yes
N1 C15 1.437(2) yes
N2 C22 1.401(3) yes
N2 C29 1.394(3) yes
N2 C36 1.436(3) yes
C1 C2 1.446(2) yes
C2 C3 1.352(2) yes
C2 C13 1.492(3) yes
C3 C4 1.508(2) yes
C3 C7 1.424(3) yes
C4 C5 1.547(3) yes
C5 C6 1.550(3) yes
C5 C9 1.537(3) yes
C5 C11 1.521(2) yes
C6 C7 1.501(2) yes
C7 C8 1.354(3) yes
C8 C14 1.502(3) yes
C15 C16 1.393(3) yes
C15 C20 1.377(3) yes
C16 C17 1.382(3) yes
C17 C18 1.378(3) yes
C18 C19 1.376(4) yes
C19 C20 1.375(3) yes
C22 C23 1.452(3) yes
C23 C24 1.353(3) yes
C23 C34 1.495(4) yes
C24 C25 1.513(3) yes
C24 C28 1.425(3) yes
C25 C26 1.557(4) yes
C26 C27 1.560(3) yes
C26 C30 1.518(4) yes
C26 C32 1.517(3) yes
C27 C28 1.500(3) yes
C28 C29 1.353(3) yes
C29 C35 1.495(3) yes
C36 C37 1.398(3) yes
C36 C41 1.377(3) yes
C37 C38 1.394(3) yes
C38 C39 1.363(4) yes
C39 C40 1.364(4) yes
C40 C41 1.388(3) yes
C4 H4A 0.970 no
C4 H4B 0.970 no
C6 H6A 0.970 no
C6 H6B 0.970 no
C10 H10A 0.960 no
C10 H10B 0.960 no
C10 H10C 0.960 no
C12 H12A 0.960 no
C12 H12B 0.960 no
C12 H12C 0.960 no
C13 H13A 0.960 no
C13 H13B 0.960 no
C13 H13C 0.960 no
C14 H14A 0.960 no
C14 H14B 0.960 no
C14 H14C 0.960 no
C17 H17 0.930 no
C18 H18 0.930 no
C19 H19 0.930 no
C20 H20 0.930 no
C21 H21A 0.960 no
C21 H21B 0.960 no
C21 H21C 0.960 no
C25 H25A 0.970 no
C25 H25B 0.970 no
C27 H27A 0.970 no
C27 H27B 0.970 no
C31 H31A 0.960 no
C31 H31B 0.960 no
C31 H31C 0.960 no
C33 H33A 0.960 no
C33 H33B 0.960 no
C33 H33C 0.960 no
C34 H34A 0.960 no
C34 H34B 0.960 no
C34 H34C 0.960 no
C35 H35A 0.960 no
C35 H35B 0.960 no
C35 H35C 0.960 no
C38 H38 0.930 no
C39 H39 0.930 no
C40 H40 0.930 no
C41 H41 0.930 no
C42 H42A 0.960 no
C42 H42B 0.960 no
C42 H42C 0.960 no

loop_
_geom_contact_atom_site_label_1
_geom_contact_atom_site_label_2
_geom_contact_distance
_geom_contact_publ_flag
_geom_contact_site_symmetry_2
O1 O6 3.398(3) no .
O1 C3 3.5587(18) no .
O1 C8 3.565(2) no .
O1 C13 2.801(2) no .
O1 C15 2.648(3) no .
O1 C16 3.211(3) no .
O1 C20 3.317(3) no .
O2 O4 3.191(2) no .
O2 O5 3.368(2) no .
O2 C6 2.930(3) no .
O2 C11 2.754(3) no .
O3 O4 3.485(2) no .
O3 C3 3.292(2) no .
O3 C4 2.774(3) no .
O3 C6 3.422(3) no .
O3 C10 2.644(3) no .
O3 C11 3.455(3) no .
O4 C4 2.954(2) no .
O4 C9 2.814(2) no .
O5 C4 3.496(2) no .
O5 C6 2.801(2) no .
O5 C9 3.418(2) no .
O5 C12 2.645(4) no .
O6 N1 2.675(2) no .
O6 C1 3.212(3) no .
O6 C8 3.329(2) no .
O7 C24 3.544(3) no .
O7 C29 3.562(3) no .
O7 C34 2.812(3) no .
O7 C36 2.640(3) no .
O7 C37 3.405(3) no .
O7 C41 3.117(3) no .
O8 O10 3.028(3) no .
O8 O11 3.515(4) no .
O8 C25 2.993(4) no .
O8 C32 2.761(4) no .
O9 O10 3.518(4) no .
O9 C24 3.537(4) no .
O9 C25 3.328(4) no .
O9 C27 2.778(4) no .
O9 C28 3.227(4) no .
O9 C31 2.622(6) no .
O9 C32 3.491(4) no .
O10 C27 2.972(3) no .
O10 C30 2.762(3) no .
O11 C25 2.844(3) no .
O11 C27 3.387(3) no .
O11 C30 3.488(4) no .
O11 C33 2.628(4) no .
O12 N2 2.715(3) no .
O12 C22 3.466(3) no .
O12 C29 3.229(3) no .
O12 C35 3.396(4) no .
N1 C3 2.7298(19) no .
N2 C24 2.721(3) no .
C1 C7 2.811(2) no .
C1 C16 3.191(3) no .
C1 C20 3.270(3) no .
C2 C8 2.822(3) no .
C3 C9 3.166(3) no .
C4 C13 3.145(3) no .
C6 C14 3.148(3) no .
C7 C9 3.165(3) no .
C8 C16 3.317(3) no .
C8 C20 3.290(3) no .
C14 C15 2.808(3) no .
C14 C16 3.469(3) no .
C14 C20 3.392(3) no .
C15 C18 2.740(3) no .
C16 C19 2.773(3) no .
C17 C20 2.767(3) no .
C17 C21 2.829(4) no .
C22 C28 2.813(3) no .
C22 C37 3.321(3) no .
C22 C41 3.147(3) no .
C23 C29 2.841(3) no .
C24 C30 3.177(4) no .
C25 C34 3.147(4) no .
C27 C35 3.120(3) no .
C28 C30 3.161(3) no .
C29 C37 3.251(3) no .
C29 C41 3.361(3) no .
C35 C36 2.827(3) no .
C35 C37 3.321(3) no .
C35 C41 3.573(3) no .
C36 C39 2.745(3) no .
C37 C40 2.786(4) no .
C38 C41 2.751(4) no .
C38 C42 2.813(4) no .
O1 C17 3.283(3) no 2_545
O1 C19 3.353(3) no 2_555
O1 C20 3.182(3) no 2_555
O4 O7 3.536(3) no 1_655
O5 O7 3.343(3) no 1_655
O5 C34 3.572(4) no 1_655
O5 C34 3.353(3) no 2_546
O6 C10 3.581(3) no 1_565
O7 O4 3.536(3) no 1_455
O7 O5 3.343(3) no 1_455
O7 C4 3.230(3) no 1_455
O7 C10 3.448(3) no 1_465
O7 C11 3.235(3) no 1_455
O8 C14 3.439(3) no 2_556
O9 O10 3.472(4) no 2_556
O9 C33 3.233(4) no 2_556
O10 O9 3.472(4) no 2_546
O12 C33 3.441(3) no 2_546
C1 C17 3.419(3) no 2_545
C1 C18 3.439(3) no 2_545
C2 C10 3.308(3) no 1_565
C2 C18 3.505(3) no 2_545
C3 C10 3.277(3) no 1_565
C4 O7 3.230(3) no 1_655
C10 O6 3.581(3) no 1_545
C10 O7 3.448(3) no 1_645
C10 C2 3.308(3) no 1_545
C10 C3 3.277(3) no 1_545
C11 O7 3.235(3) no 1_655
C13 C39 3.407(3) no 1_655
C13 C40 3.583(4) no 2_545
C14 O8 3.439(3) no 2_546
C14 C21 3.551(4) no 1_545
C16 C20 3.575(3) no 2_555
C17 O1 3.283(3) no 2_555
C17 C1 3.419(3) no 2_555
C18 C1 3.439(3) no 2_555
C18 C2 3.505(3) no 2_555
C18 C38 3.410(3) no .
C18 C39 3.558(3) no .
C19 O1 3.353(3) no 2_545
C19 C38 3.536(3) no .
C20 O1 3.182(3) no 2_545
C20 C16 3.575(3) no 2_545
C21 C14 3.551(4) no 1_565
C33 O9 3.233(4) no 2_546
C33 O12 3.441(3) no 2_556
C34 O5 3.572(4) no 1_455
C34 O5 3.353(3) no 2_556
C38 C18 3.410(3) no .
C38 C19 3.536(3) no .
C39 C13 3.407(3) no 1_455
C39 C18 3.558(3) no .
C40 C13 3.583(4) no 2_555
O1 H13B 2.8478 no .
O1 H13C 2.6646 no .
O1 H20 3.5031 no .
O2 H6A 2.5593 no .
O3 H4B 2.4064 no .
O3 H6A 3.4960 no .
O3 H10A 3.5845 no .
O3 H10B 2.6151 no .
O3 H10C 2.6107 no .
O4 H4A 2.9489 no .
O4 H4B 3.0048 no .
O5 H4A 3.3933 no .
O5 H6A 3.1261 no .
O5 H6B 2.4695 no .
O5 H12A 2.6400 no .
O5 H12B 2.5779 no .
O5 H12C 3.5863 no .
O6 H14C 3.1087 no .
O6 H17 2.6637 no .
O7 H34A 2.3524 no .
O7 H34B 3.4454 no .
O7 H34C 3.4670 no .
O7 H41 3.1551 no .
O8 H25B 2.6502 no .
O9 H25B 3.3707 no .
O9 H27A 2.4553 no .
O9 H31A 2.6245 no .
O9 H31B 2.5679 no .
O9 H31C 3.5608 no .
O10 H27A 3.0229 no .
O10 H27B 2.9903 no .
O11 H25A 2.4702 no .
O11 H25B 3.2659 no .
O11 H27B 3.2147 no .
O11 H33A 3.5414 no .
O11 H33B 2.4047 no .
O11 H33C 2.8127 no .
O12 H35C 2.7564 no .
O12 H38 2.6559 no .
N1 H14A 3.2566 no .
N1 H14B 2.6659 no .
N1 H14C 2.7305 no .
N1 H20 2.6035 no .
N2 H35A 3.2690 no .
N2 H35B 2.7017 no .
N2 H35C 2.7253 no .
N2 H41 2.5891 no .
C1 H13A 3.2879 no .
C1 H13B 2.7510 no .
C1 H13C 2.6541 no .
C1 H20 3.3449 no .
C2 H4A 2.9601 no .
C2 H4B 2.8027 no .
C3 H6A 3.1421 no .
C3 H6B 2.9315 no .
C3 H13A 2.6008 no .
C3 H13B 3.0781 no .
C3 H13C 3.1621 no .
C4 H6A 3.2552 no .
C4 H6B 2.8988 no .
C4 H13A 2.7247 no .
C6 H4A 2.8990 no .
C6 H4B 3.2552 no .
C6 H14A 2.7204 no .
C7 H4A 2.9278 no .
C7 H4B 3.1361 no .
C7 H14A 2.5926 no .
C7 H14B 3.1519 no .
C7 H14C 3.0920 no .
C8 H6A 2.8152 no .
C8 H6B 2.9649 no .
C8 H20 3.2959 no .
C9 H4A 3.3118 no .
C9 H4B 2.5255 no .
C9 H6A 2.5510 no .
C9 H6B 3.3277 no .
C9 H10A 3.1433 no .
C9 H10B 2.5800 no .
C9 H10C 2.5801 no .
C11 H4A 2.6173 no .
C11 H4B 3.0169 no .
C11 H6A 2.9708 no .
C11 H6B 2.5778 no .
C11 H12A 2.5986 no .
C11 H12B 2.5609 no .
C11 H12C 3.1512 no .
C13 H4A 3.3376 no .
C13 H4B 2.9947 no .
C14 H6A 3.0047 no .
C14 H6B 3.3385 no .
C14 H20 3.4786 no .
C15 H14B 2.6768 no .
C15 H14C 2.7924 no .
C15 H17 3.2362 no .
C15 H19 3.2235 no .
C16 H14B 3.5096 no .
C16 H14C 3.0497 no .
C16 H18 3.2226 no .
C16 H20 3.2441 no .
C16 H21A 2.6594 no .
C16 H21B 2.5679 no .
C16 H21C 3.1789 no .
C17 H19 3.2357 no .
C17 H21A 2.8213 no .
C17 H21B 2.7037 no .
C18 H20 3.2169 no .
C19 H17 3.2352 no .
C20 H14B 2.8586 no .
C20 H14C 3.5573 no .
C20 H18 3.2132 no .
C21 H17 2.5456 no .
C22 H34A 2.4916 no .
C22 H34B 3.1124 no .
C22 H34C 3.1292 no .
C22 H41 3.1236 no .
C23 H25A 2.9578 no .
C23 H25B 2.7930 no .
C24 H27A 3.1528 no .
C24 H27B 2.9411 no .
C24 H34A 3.2857 no .
C24 H34B 2.7920 no .
C24 H34C 2.7965 no .
C25 H27A 3.2667 no .
C25 H27B 2.9181 no .
C25 H34B 3.1162 no .
C25 H34C 3.1125 no .
C27 H25A 2.9214 no .
C27 H25B 3.2648 no .
C27 H35A 2.6789 no .
C28 H25A 2.9373 no .
C28 H25B 3.1318 no .
C28 H35A 2.5736 no .
C28 H35B 3.1209 no .
C28 H35C 3.1031 no .
C29 H27A 2.7991 no .
C29 H27B 2.9679 no .
C29 H41 3.4225 no .
C30 H25A 3.2967 no .
C30 H25B 2.5164 no .
C30 H27A 2.5470 no .
C30 H27B 3.3166 no .
C30 H31A 2.6026 no .
C30 H31B 2.5660 no .
C30 H31C 3.1391 no .
C32 H25A 2.5870 no .
C32 H25B 3.0225 no .
C32 H27A 2.9859 no .
C32 H27B 2.5598 no .
C32 H33A 3.1205 no .
C32 H33B 2.4702 no .
C32 H33C 2.6948 no .
C34 H25A 3.3455 no .
C34 H25B 2.9837 no .
C35 H27A 2.9557 no .
C35 H27B 3.3325 no .
C36 H35B 2.7283 no .
C36 H35C 2.7864 no .
C36 H38 3.2385 no .
C36 H40 3.2407 no .
C37 H35B 3.3883 no .
C37 H35C 2.8505 no .
C37 H39 3.2274 no .
C37 H41 3.2440 no .
C37 H42A 2.5878 no .
C37 H42B 3.1653 no .
C37 H42C 2.6070 no .
C38 H40 3.2190 no .
C38 H42A 2.7534 no .
C38 H42C 2.7303 no .
C39 H41 3.2087 no .
C40 H38 3.2144 no .
C41 H35B 3.1034 no .
C41 H39 3.2086 no .
C42 H38 2.5227 no .
H4A H6B 3.0392 no .
H4A H13A 2.8720 no .
H4B H13A 2.3646 no .
H4B H13C 3.5769 no .
H6A H14A 2.3772 no .
H6A H14B 3.5589 no .
H6B H14A 2.8534 no .
H14B H20 2.8491 no .
H17 H18 2.3025 no .
H17 H21A 2.3837 no .
H17 H21B 2.2909 no .
H17 H21C 3.4975 no .
H18 H19 2.3008 no .
H19 H20 2.3082 no .
H25A H27B 3.0707 no .
H25A H34B 3.4598 no .
H25A H34C 3.0266 no .
H25B H34B 2.6710 no .
H25B H34C 3.0095 no .
H27A H35A 2.3261 no .
H27A H35B 3.4645 no .
H27B H35A 2.8184 no .
H35B H41 3.2387 no .
H38 H39 2.2783 no .
H38 H42A 2.3436 no .
H38 H42B 3.4741 no .
H38 H42C 2.2795 no .
H39 H40 2.2899 no .
H40 H41 2.3224 no .
O1 H10C 3.4616 no 1_565
O1 H17 2.6808 no 2_545
O1 H18 3.5154 no 2_545
O1 H19 2.8748 no 2_555
O1 H20 2.5257 no 2_555
O1 H21B 3.2295 no 2_545
O1 H42C 2.9509 no 2_555
O2 H21C 3.2381 no 1_545
O2 H41 3.5622 no 1_645
O3 H13B 3.4808 no 1_545
O3 H18 3.5242 no 2_545
O3 H19 2.9779 no 2_545
O3 H38 3.5293 no 2_545
O3 H39 2.9207 no 2_545
O3 H40 2.9961 no 1_645
O3 H41 3.4123 no 1_645
O4 H41 2.8314 no 1_645
O4 H42A 3.3963 no 1_655
O5 H25B 2.9842 no 2_546
O5 H34A 2.9227 no 1_655
O5 H34B 2.5778 no 2_546
O5 H34C 3.4355 no 1_655
O5 H34C 3.2994 no 2_546
O6 H10C 2.7948 no 1_565
O6 H19 3.5566 no 2_555
O6 H20 3.2116 no 2_555
O7 H4A 2.3177 no 1_455
O7 H10A 3.1545 no 1_465
O7 H10B 2.9435 no 1_465
O7 H12B 3.3543 no 1_455
O8 H6B 2.8717 no 2_556
O8 H14A 2.9290 no 2_556
O8 H14C 3.1396 no 2_556
O9 H12A 3.4734 no 1_465
O9 H12B 3.5370 no 1_465
O9 H12C 3.3629 no 1_465
O9 H27B 3.4016 no 2_556
O9 H33A 3.1911 no 2_556
O9 H33B 2.6807 no 2_556
O10 H14A 3.3479 no 2_556
O10 H27B 2.8456 no 2_556
O11 H6A 3.5514 no 2_556
O11 H14A 2.8105 no 2_556
O11 H21A 3.2361 no 2_546
O11 H21C 3.5362 no 2_546
O11 H27A 3.1629 no 2_546
O11 H31B 3.4368 no 1_545
O12 H12C 3.3252 no 1_455
O12 H33A 3.1539 no 2_546
O12 H33C 2.9624 no 2_546
N1 H10C 3.2111 no 1_565
N2 H33A 3.5521 no 2_546
C1 H10C 2.9037 no 1_565
C1 H17 3.1036 no 2_545
C1 H18 3.1260 no 2_545
C1 H20 3.5002 no 2_555
C2 H10A 3.4958 no 1_565
C2 H10B 3.0630 no 1_565
C2 H10C 2.8574 no 1_565
C2 H18 2.8613 no 2_545
C3 H10A 3.1090 no 1_565
C3 H10B 3.0450 no 1_565
C3 H10C 3.1239 no 1_565
C3 H18 3.3256 no 2_545
C4 H10A 3.5559 no 1_565
C4 H10B 3.3078 no 1_565
C6 H10A 3.5887 no 1_565
C6 H21C 3.2277 no 1_545
C6 H25B 3.4070 no 2_546
C7 H10A 3.1336 no 1_565
C7 H10C 3.4428 no 1_565
C7 H21C 3.3715 no 1_545
C8 H10A 3.5236 no 1_565
C8 H10C 3.4857 no 1_565
C8 H21C 3.3907 no 1_545
C8 H31C 3.5073 no 2_546
C9 H21C 3.4716 no 1_545
C9 H41 3.4372 no 1_645
C10 H4A 3.3120 no 1_545
C10 H13B 3.4700 no 1_545
C10 H21C 3.5445 no 1_545
C10 H31C 3.1958 no 2_536
C12 H33A 3.5425 no 2_646
C12 H41 3.2506 no 1_645
C13 H10B 3.3262 no 1_565
C13 H10C 3.5019 no 1_565
C13 H18 3.1434 no 2_545
C13 H38 3.5230 no 2_555
C13 H39 3.2757 no 1_655
C13 H40 3.1472 no 2_545
C13 H42A 3.3227 no 2_555
C13 H42C 3.5754 no 2_555
C14 H21A 3.4981 no 1_545
C14 H21B 3.3923 no 1_545
C14 H21C 3.1872 no 1_545
C14 H31C 3.4153 no 2_546
C14 H33C 3.0101 no 2_546
C15 H20 3.2575 no 2_555
C16 H20 2.8522 no 2_555
C16 H35C 3.4444 no .
C17 H20 3.0364 no 2_555
C17 H35B 3.2367 no .
C17 H35C 3.2414 no .
C18 H13C 3.4495 no 2_555
C18 H20 3.5738 no 2_555
C18 H35C 3.5880 no .
C18 H38 3.4793 no .
C19 H21B 3.2198 no 2_545
C19 H38 3.2490 no .
C19 H42C 3.2654 no .
C20 H21B 3.0641 no 2_545
C20 H42C 3.5190 no .
C21 H6A 3.3931 no 1_565
C21 H10C 3.4302 no 1_565
C21 H14A 3.2742 no 1_565
C21 H14B 3.1263 no 1_565
C21 H20 3.5949 no 2_555
C22 H4A 3.3790 no 1_455
C22 H12B 3.2321 no 1_455
C23 H12B 3.2952 no 1_455
C24 H33A 3.4147 no 2_546
C27 H33A 3.5650 no 2_546
C28 H33A 3.0568 no 2_546
C29 H12C 3.5803 no 1_465
C29 H33A 3.1489 no 2_546
C30 H27B 3.4801 no 2_556
C31 H6B 3.3474 no 2_556
C31 H10A 3.1910 no 2_566
C31 H14C 3.3777 no 2_556
C31 H25A 3.5886 no 1_565
C32 H14A 3.0122 no 2_556
C33 H12C 3.4219 no 2_656
C33 H14A 3.4772 no 2_556
C33 H27B 3.4018 no 2_556
C33 H42B 3.1860 no 2_556
C34 H12B 3.5208 no 1_455
C35 H17 3.5149 no .
C35 H21A 3.4188 no .
C36 H4A 3.3740 no 1_455
C37 H4A 3.3852 no 1_455
C38 H4B 3.5910 no 1_455
C38 H13A 3.1804 no 1_455
C38 H18 3.0492 no .
C38 H19 3.2757 no .
C39 H13A 2.7640 no 1_455
C39 H13A 3.4354 no 2_555
C39 H13B 3.1902 no 1_455
C39 H13C 3.4543 no 2_555
C39 H18 2.8767 no .
C39 H40 3.5730 no 2_445
C40 H10B 3.2737 no 1_465
C40 H13A 3.2258 no 1_455
C40 H13A 3.2197 no 2_555
C40 H13B 3.1093 no 1_455
C40 H13C 3.0427 no 2_555
C40 H18 3.4294 no .
C41 H10B 3.0416 no 1_465
C42 H12C 3.3111 no 1_455
C42 H13C 3.2095 no 2_545
C42 H33C 3.2110 no 2_546
H4A O7 2.3177 no 1_655
H4A C10 3.3120 no 1_565
H4A C22 3.3790 no 1_655
H4A C36 3.3740 no 1_655
H4A C37 3.3852 no 1_655
H4A H10A 3.1058 no 1_565
H4A H10B 2.7047 no 1_565
H4B C38 3.5910 no 1_655
H4B H39 2.8917 no 2_545
H4B H42A 3.4655 no 1_655
H6A O11 3.5514 no 2_546
H6A C21 3.3931 no 1_545
H6A H21C 2.4522 no 1_545
H6A H25A 3.5431 no 2_546
H6A H25B 3.1472 no 2_546
H6B O8 2.8717 no 2_546
H6B C31 3.3474 no 2_546
H6B H10A 3.1507 no 1_565
H6B H25B 2.8125 no 2_546
H6B H31A 3.4938 no 2_546
H6B H31C 3.0617 no 2_546
H10A O7 3.1545 no 1_645
H10A C2 3.4958 no 1_545
H10A C3 3.1090 no 1_545
H10A C4 3.5559 no 1_545
H10A C6 3.5887 no 1_545
H10A C7 3.1336 no 1_545
H10A C8 3.5236 no 1_545
H10A C31 3.1910 no 2_536
H10A H4A 3.1058 no 1_545
H10A H6B 3.1507 no 1_545
H10A H31A 3.1745 no 2_536
H10A H31C 2.4055 no 2_536
H10B O7 2.9435 no 1_645
H10B C2 3.0630 no 1_545
H10B C3 3.0450 no 1_545
H10B C4 3.3078 no 1_545
H10B C13 3.3262 no 1_545
H10B C40 3.2737 no 1_645
H10B C41 3.0416 no 1_645
H10B H4A 2.7047 no 1_545
H10B H13A 3.4377 no 1_545
H10B H13B 2.9349 no 1_545
H10B H40 3.3093 no 1_645
H10B H41 2.9101 no 1_645
H10C O1 3.4616 no 1_545
H10C O6 2.7948 no 1_545
H10C N1 3.2111 no 1_545
H10C C1 2.9037 no 1_545
H10C C2 2.8574 no 1_545
H10C C3 3.1239 no 1_545
H10C C7 3.4428 no 1_545
H10C C8 3.4857 no 1_545
H10C C13 3.5019 no 1_545
H10C C21 3.4302 no 1_545
H10C H13B 3.1072 no 1_545
H10C H19 3.3574 no 2_545
H10C H21C 3.0434 no 1_545
H10C H31C 3.3671 no 2_536
H12A O9 3.4734 no 1_645
H12A H34B 3.5038 no 2_546
H12A H41 3.3603 no 1_645
H12B O7 3.3543 no 1_655
H12B O9 3.5370 no 1_645
H12B C22 3.2321 no 1_655
H12B C23 3.2952 no 1_655
H12B C34 3.5208 no 1_655
H12B H33A 3.0807 no 2_646
H12B H34A 3.4668 no 1_655
H12B H34C 3.2185 no 1_655
H12C O9 3.3629 no 1_645
H12C O12 3.3252 no 1_655
H12C C29 3.5803 no 1_645
H12C C33 3.4219 no 2_646
H12C C42 3.3111 no 1_655
H12C H33A 3.0985 no 2_646
H12C H33B 2.9458 no 2_646
H12C H35B 3.4706 no 1_645
H12C H41 2.9703 no 1_645
H12C H42A 3.3202 no 1_655
H12C H42B 2.8308 no 1_655
H13A C38 3.1804 no 1_655
H13A C39 2.7640 no 1_655
H13A C39 3.4354 no 2_545
H13A C40 3.2258 no 1_655
H13A C40 3.2197 no 2_545
H13A H10B 3.4377 no 1_565
H13A H18 3.3892 no 2_545
H13A H38 3.3900 no 1_655
H13A H39 2.7275 no 1_655
H13A H39 3.0665 no 2_545
H13A H40 3.4652 no 1_655
H13A H40 2.6756 no 2_545
H13B O3 3.4808 no 1_565
H13B C10 3.4700 no 1_565
H13B C39 3.1902 no 1_655
H13B C40 3.1093 no 1_655
H13B H10B 2.9349 no 1_565
H13B H10C 3.1072 no 1_565
H13B H19 3.4493 no 2_555
H13B H38 2.7409 no 2_555
H13B H39 3.0704 no 1_655
H13B H40 2.9191 no 1_655
H13B H42A 3.1349 no 2_555
H13B H42C 3.2740 no 2_555
H13C C18 3.4495 no 2_545
H13C C39 3.4543 no 2_545
H13C C40 3.0427 no 2_545
H13C C42 3.2095 no 2_555
H13C H17 3.1948 no 2_545
H13C H18 2.6920 no 2_545
H13C H38 3.4727 no 2_555
H13C H39 3.5647 no 1_655
H13C H39 3.4531 no 2_545
H13C H40 2.7582 no 2_545
H13C H42A 2.6701 no 2_555
H13C H42B 3.4820 no 2_555
H13C H42C 3.0130 no 2_555
H14A O8 2.9290 no 2_546
H14A O10 3.3479 no 2_546
H14A O11 2.8105 no 2_546
H14A C21 3.2742 no 1_545
H14A C32 3.0122 no 2_546
H14A C33 3.4772 no 2_546
H14A H21A 3.1479 no 1_545
H14A H21B 3.3827 no 1_545
H14A H21C 2.7786 no 1_545
H14A H31C 3.4114 no 2_546
H14A H33C 2.8435 no 2_546
H14B C21 3.1263 no 1_545
H14B H21A 3.0053 no 1_545
H14B H21B 2.8212 no 1_545
H14B H21C 3.0243 no 1_545
H14B H33C 2.8165 no 2_546
H14B H35C 3.5804 no .
H14B H42C 3.3107 no .
H14C O8 3.1396 no 2_546
H14C C31 3.3777 no 2_546
H14C H31B 3.5754 no 2_546
H14C H31C 2.9000 no 2_546
H14C H33C 2.8548 no 2_546
H14C H35A 3.3233 no .
H14C H35C 2.9868 no .
H17 O1 2.6808 no 2_555
H17 C1 3.1036 no 2_555
H17 C35 3.5149 no .
H17 H13C 3.1948 no 2_555
H17 H20 3.3136 no 2_555
H17 H35B 2.9319 no .
H17 H35C 3.3802 no .
H17 H42B 3.5261 no 1_565
H18 O1 3.5154 no 2_555
H18 O3 3.5242 no 2_555
H18 C1 3.1260 no 2_555
H18 C2 2.8613 no 2_555
H18 C3 3.3256 no 2_555
H18 C13 3.1434 no 2_555
H18 C38 3.0492 no .
H18 C39 2.8767 no .
H18 C40 3.4294 no .
H18 H13A 3.3892 no 2_555
H18 H13C 2.6920 no 2_555
H18 H38 3.2279 no .
H18 H39 2.9302 no .
H19 O1 2.8748 no 2_545
H19 O3 2.9779 no 2_555
H19 O6 3.5566 no 2_545
H19 C38 3.2757 no .
H19 H10C 3.3574 no 2_555
H19 H13B 3.4493 no 2_545
H19 H21B 3.2891 no 2_545
H19 H38 2.7945 no .
H19 H42C 3.1009 no .
H20 O1 2.5257 no 2_545
H20 O6 3.2116 no 2_545
H20 C1 3.5002 no 2_545
H20 C15 3.2575 no 2_545
H20 C16 2.8522 no 2_545
H20 C17 3.0364 no 2_545
H20 C18 3.5738 no 2_545
H20 C21 3.5949 no 2_545
H20 H17 3.3136 no 2_545
H20 H21B 3.3879 no 1_545
H20 H21B 3.0233 no 2_545
H20 H42C 3.5389 no .
H21A O11 3.2361 no 2_556
H21A C14 3.4981 no 1_565
H21A C35 3.4188 no .
H21A H14A 3.1479 no 1_565
H21A H14B 3.0053 no 1_565
H21A H35A 2.9867 no .
H21A H35B 3.1199 no .
H21B O1 3.2295 no 2_555
H21B C14 3.3923 no 1_565
H21B C19 3.2198 no 2_555
H21B C20 3.0641 no 2_555
H21B H14A 3.3827 no 1_565
H21B H14B 2.8212 no 1_565
H21B H19 3.2891 no 2_555
H21B H20 3.3879 no 1_565
H21B H20 3.0233 no 2_555
H21C O2 3.2381 no 1_565
H21C O11 3.5362 no 2_556
H21C C6 3.2277 no 1_565
H21C C7 3.3715 no 1_565
H21C C8 3.3907 no 1_565
H21C C9 3.4716 no 1_565
H21C C10 3.5445 no 1_565
H21C C14 3.1872 no 1_565
H21C H6A 2.4522 no 1_565
H21C H10C 3.0434 no 1_565
H21C H14A 2.7786 no 1_565
H21C H14B 3.0243 no 1_565
H25A C31 3.5886 no 1_545
H25A H6A 3.5431 no 2_556
H25A H31A 3.3091 no 1_545
H25A H31B 3.0723 no 1_545
H25B O5 2.9842 no 2_556
H25B C6 3.4070 no 2_556
H25B H6A 3.1472 no 2_556
H25B H6B 2.8125 no 2_556
H27A O11 3.1629 no 2_556
H27A H31B 3.3546 no 2_546
H27A H33B 3.0666 no 2_556
H27B O9 3.4016 no 2_546
H27B O10 2.8456 no 2_546
H27B C30 3.4801 no 2_546
H27B C33 3.4018 no 2_546
H27B H31B 3.2033 no 2_546
H27B H33A 3.0834 no 2_546
H31A H6B 3.4938 no 2_556
H31A H10A 3.1745 no 2_566
H31A H25A 3.3091 no 1_565
H31A H34A 3.5618 no 2_456
H31B O11 3.4368 no 1_565
H31B H14C 3.5754 no 2_556
H31B H25A 3.0723 no 1_565
H31B H27A 3.3546 no 2_556
H31B H27B 3.2033 no 2_556
H31B H35A 3.5894 no 2_556
H31C C8 3.5073 no 2_556
H31C C10 3.1958 no 2_566
H31C C14 3.4153 no 2_556
H31C H6B 3.0617 no 2_556
H31C H10A 2.4055 no 2_566
H31C H10C 3.3671 no 2_566
H31C H14A 3.4114 no 2_556
H31C H14C 2.9000 no 2_556
H33A O9 3.1911 no 2_546
H33A O12 3.1539 no 2_556
H33A N2 3.5521 no 2_556
H33A C12 3.5425 no 2_656
H33A C24 3.4147 no 2_556
H33A C27 3.5650 no 2_556
H33A C28 3.0568 no 2_556
H33A C29 3.1489 no 2_556
H33A H12B 3.0807 no 2_656
H33A H12C 3.0985 no 2_656
H33A H27B 3.0834 no 2_556
H33A H35C 3.4730 no 2_556
H33A H42B 3.3504 no 2_556
H33B O9 2.6807 no 2_546
H33B H12C 2.9458 no 2_656
H33B H27A 3.0666 no 2_546
H33B H35A 3.5079 no 2_546
H33B H42B 2.9865 no 2_556
H33C O12 2.9624 no 2_556
H33C C14 3.0101 no 2_556
H33C C42 3.2110 no 2_556
H33C H14A 2.8435 no 2_556
H33C H14B 2.8165 no 2_556
H33C H14C 2.8548 no 2_556
H33C H35C 3.0183 no 2_556
H33C H42B 2.7247 no 2_556
H33C H42C 3.4610 no 2_556
H34A O5 2.9227 no 1_455
H34A H12B 3.4668 no 1_455
H34A H31A 3.5618 no 2_446
H34A H34B 3.5538 no 2_446
H34B O5 2.5778 no 2_556
H34B H12A 3.5038 no 2_556
H34B H34A 3.5538 no 2_456
H34B H34C 3.1704 no 2_456
H34C O5 3.4355 no 1_455
H34C O5 3.2994 no 2_556
H34C H12B 3.2185 no 1_455
H34C H34B 3.1704 no 2_446
H35A H14C 3.3233 no .
H35A H21A 2.9867 no .
H35A H31B 3.5894 no 2_546
H35A H33B 3.5079 no 2_556
H35B C17 3.2367 no .
H35B H12C 3.4706 no 1_465
H35B H17 2.9319 no .
H35B H21A 3.1199 no .
H35B H42B 3.0000 no 1_565
H35C C16 3.4444 no .
H35C C17 3.2414 no .
H35C C18 3.5880 no .
H35C H14B 3.5804 no .
H35C H14C 2.9868 no .
H35C H17 3.3802 no .
H35C H33A 3.4730 no 2_546
H35C H33C 3.0183 no 2_546
H38 O3 3.5293 no 2_555
H38 C13 3.5230 no 2_545
H38 C18 3.4793 no .
H38 C19 3.2490 no .
H38 H13A 3.3900 no 1_455
H38 H13B 2.7409 no 2_545
H38 H13C 3.4727 no 2_545
H38 H18 3.2279 no .
H38 H19 2.7945 no .
H38 H40 3.2915 no 2_445
H39 O3 2.9207 no 2_555
H39 C13 3.2757 no 1_455
H39 H4B 2.8917 no 2_555
H39 H13A 2.7275 no 1_455
H39 H13A 3.0665 no 2_555
H39 H13B 3.0704 no 1_455
H39 H13C 3.5647 no 1_455
H39 H13C 3.4531 no 2_555
H39 H18 2.9302 no .
H39 H40 2.9918 no 2_445
H40 O3 2.9961 no 1_465
H40 C13 3.1472 no 2_555
H40 C39 3.5730 no 2_455
H40 H10B 3.3093 no 1_465
H40 H13A 3.4652 no 1_455
H40 H13A 2.6756 no 2_555
H40 H13B 2.9191 no 1_455
H40 H13C 2.7582 no 2_555
H40 H38 3.2915 no 2_455
H40 H39 2.9918 no 2_455
H40 H42A 3.5912 no 1_565
H41 O2 3.5622 no 1_465
H41 O3 3.4123 no 1_465
H41 O4 2.8314 no 1_465
H41 C9 3.4372 no 1_465
H41 C12 3.2506 no 1_465
H41 H10B 2.9101 no 1_465
H41 H12A 3.3603 no 1_465
H41 H12C 2.9703 no 1_465
H41 H42A 3.3771 no 1_565
H42A O4 3.3963 no 1_455
H42A C13 3.3227 no 2_545
H42A H4B 3.4655 no 1_455
H42A H12C 3.3202 no 1_455
H42A H13B 3.1349 no 2_545
H42A H13C 2.6701 no 2_545
H42A H40 3.5912 no 1_545
H42A H41 3.3771 no 1_545
H42B C33 3.1860 no 2_546
H42B H12C 2.8308 no 1_455
H42B H13C 3.4820 no 2_545
H42B H17 3.5261 no 1_545
H42B H33A 3.3504 no 2_546
H42B H33B 2.9865 no 2_546
H42B H33C 2.7247 no 2_546
H42B H35B 3.0000 no 1_545
H42C O1 2.9509 no 2_545
H42C C13 3.5754 no 2_545
H42C C19 3.2654 no .
H42C C20 3.5190 no .
H42C H13B 3.2740 no 2_545
H42C H13C 3.0130 no 2_545
H42C H14B 3.3107 no .
H42C H19 3.1009 no .
H42C H20 3.5389 no .
H42C H33C 3.4610 no 2_546

loop_
_geom_torsion_atom_site_label_1
_geom_torsion_atom_site_label_2
_geom_torsion_atom_site_label_3
_geom_torsion_atom_site_label_4
_geom_torsion
_geom_torsion_publ_flag
C10 O2 C9 O3 0.5(3) no
C10 O2 C9 C5 -179.77(15) no
C12 O4 C11 O5 -0.7(3) no
C12 O4 C11 C5 179.90(19) no
C21 O6 C16 C15 174.5(2) no
C21 O6 C16 C17 -5.1(3) no
C31 O8 C30 O9 -1.1(5) no
C31 O8 C30 C26 -179.8(3) no
C33 O10 C32 O11 0.6(4) no
C33 O10 C32 C26 -177.70(19) no
C42 O12 C37 C36 176.6(3) no
C42 O12 C37 C38 -5.3(4) no
C1 N1 C8 C7 -0.9(2) no
C1 N1 C8 C14 178.19(12) no
C8 N1 C1 O1 -179.42(13) no
C8 N1 C1 C2 0.6(2) no
C1 N1 C15 C16 -84.21(17) no
C1 N1 C15 C20 93.33(17) no
C15 N1 C1 O1 -2.00(19) no
C15 N1 C1 C2 178.02(11) no
C8 N1 C15 C16 93.31(17) no
C8 N1 C15 C20 -89.16(18) no
C15 N1 C8 C7 -178.22(12) no
C15 N1 C8 C14 0.89(19) no
C22 N2 C29 C28 0.4(3) no
C22 N2 C29 C35 -179.48(16) no
C29 N2 C22 O7 179.05(18) no
C29 N2 C22 C23 -0.7(3) no
C22 N2 C36 C37 -98.5(2) no
C22 N2 C36 C41 79.2(3) no
C36 N2 C22 O7 0.5(3) no
C36 N2 C22 C23 -179.31(16) no
C29 N2 C36 C37 82.8(3) no
C29 N2 C36 C41 -99.4(2) no
C36 N2 C29 C28 178.95(16) no
C36 N2 C29 C35 -1.0(3) no
O1 C1 C2 C3 179.80(13) no
O1 C1 C2 C13 1.0(2) no
N1 C1 C2 C3 -0.22(19) no
N1 C1 C2 C13 -178.98(11) no
C1 C2 C3 C4 -177.99(12) no
C1 C2 C3 C7 0.2(2) no
C13 C2 C3 C4 0.6(3) no
C13 C2 C3 C7 178.82(14) no
C2 C3 C4 C5 -164.30(14) no
C2 C3 C7 C6 -178.24(12) no
C2 C3 C7 C8 -0.5(2) no
C4 C3 C7 C6 0.24(16) no
C4 C3 C7 C8 177.98(12) no
C7 C3 C4 C5 17.35(15) no
C3 C4 C5 C6 -27.59(14) no
C3 C4 C5 C9 90.10(13) no
C3 C4 C5 C11 -149.23(12) no
C4 C5 C6 C7 27.66(14) no
C4 C5 C9 O2 178.29(11) no
C4 C5 C9 O3 -1.9(2) no
C4 C5 C11 O4 -62.02(18) no
C4 C5 C11 O5 118.54(18) no
C6 C5 C9 O2 -67.23(15) no
C6 C5 C9 O3 112.53(16) no
C9 C5 C6 C7 -89.43(14) no
C6 C5 C11 O4 179.91(13) no
C6 C5 C11 O5 0.5(3) no
C11 C5 C6 C7 150.87(12) no
C9 C5 C11 O4 59.16(17) no
C9 C5 C11 O5 -120.27(17) no
C11 C5 C9 O2 54.31(16) no
C11 C5 C9 O3 -125.92(16) no
C5 C6 C7 C3 -17.66(15) no
C5 C6 C7 C8 164.85(13) no
C3 C7 C8 N1 0.8(2) no
C3 C7 C8 C14 -178.22(12) no
C6 C7 C8 N1 178.10(14) no
C6 C7 C8 C14 -1.0(3) no
N1 C15 C16 O6 -3.2(3) no
N1 C15 C16 C17 176.42(14) no
N1 C15 C20 C19 -176.76(14) no
C16 C15 C20 C19 0.7(3) no
C20 C15 C16 O6 179.23(15) no
C20 C15 C16 C17 -1.1(3) no
O6 C16 C17 C18 -179.95(17) no
C15 C16 C17 C18 0.4(3) no
C16 C17 C18 C19 0.6(4) no
C17 C18 C19 C20 -1.0(4) no
C18 C19 C20 C15 0.3(3) no
O7 C22 C23 C24 -179.0(2) no
O7 C22 C23 C34 -0.7(4) no
N2 C22 C23 C24 0.8(3) no
N2 C22 C23 C34 179.04(16) no
C22 C23 C24 C25 179.32(18) no
C22 C23 C24 C28 -0.6(4) no
C34 C23 C24 C25 1.2(4) no
C34 C23 C24 C28 -178.7(3) no
C23 C24 C25 C26 -163.8(3) no
C23 C24 C28 C27 -178.9(2) no
C23 C24 C28 C29 0.3(4) no
C25 C24 C28 C27 1.2(3) no
C25 C24 C28 C29 -179.65(18) no
C28 C24 C25 C26 16.1(3) no
C24 C25 C26 C27 -26.5(2) no
C24 C25 C26 C30 91.01(18) no
C24 C25 C26 C32 -146.53(17) no
C25 C26 C27 C28 27.0(3) no
C25 C26 C30 O8 74.44(19) no
C25 C26 C30 O9 -104.2(3) no
C25 C26 C32 O10 -172.92(17) no
C25 C26 C32 O11 8.8(4) no
C27 C26 C30 O8 -171.29(16) no
C27 C26 C30 O9 10.1(3) no
C30 C26 C27 C28 -89.9(2) no
C27 C26 C32 O10 70.4(3) no
C27 C26 C32 O11 -107.9(3) no
C32 C26 C27 C28 148.26(18) no
C30 C26 C32 O10 -51.2(3) no
C30 C26 C32 O11 130.5(3) no
C32 C26 C30 O8 -49.3(3) no
C32 C26 C30 O9 132.1(2) no
C26 C27 C28 C24 -17.9(3) no
C26 C27 C28 C29 163.0(2) no
C24 C28 C29 N2 -0.2(3) no
C24 C28 C29 C35 179.74(18) no
C27 C28 C29 N2 178.9(2) no
C27 C28 C29 C35 -1.2(4) no
N2 C36 C37 O12 -2.2(3) no
N2 C36 C37 C38 179.55(15) no
N2 C36 C41 C40 -179.39(16) no
C37 C36 C41 C40 -1.6(3) no
C41 C36 C37 O12 -180.00(17) no
C41 C36 C37 C38 1.8(3) no
O12 C37 C38 C39 -178.38(17) no
C36 C37 C38 C39 -0.3(3) no
C37 C38 C39 C40 -1.3(4) no
C38 C39 C40 C41 1.5(4) no
C39 C40 C41 C36 -0.0(4) no
